data_4514085
loop_
_publ_author_name
'Esguerra, Kenneth Virgel N.'
'Lumb, Jean-Philip'

_publ_section_title
;
 A Bioinspired Catalytic Aerobic Functionalization of Phenols:
 Regioselective Construction of Aromatic C--N and C--O Bonds
;
_journal_issue 5
_journal_name_full 'ACS Catalysis'
_journal_page_first 3477
_journal_paper_doi 10.1021/acscatal.7b00437
_journal_volume 7
_journal_year 2017
_chemical_formula_moiety 'C34 H23 F2 N O5'
_chemical_formula_sum 'C34 H23 F2 N O5'
_chemical_formula_weight 563.53
_space_group_crystal_system monoclinic
_space_group_IT_number 4
_space_group_name_Hall 'P 2yb'
_space_group_name_H-M_alt 'P 1 21 1'
_symmetry_space_group_name_Hall 'P 2yb'
_symmetry_space_group_name_H-M 'P 1 21 1'
_atom_sites_solution_hydrogens geom
_atom_sites_solution_primary dual
_audit_creation_date 2016-09-26
_audit_creation_method
;
Olex2 1.2
(compiled 2016.09.09 svn.r3337 for OlexSys, GUI svn.r5227)
;
_cell_angle_alpha 90
_cell_angle_beta 91.572(2)
_cell_angle_gamma 90
_cell_formula_units_Z 4
_cell_length_a 10.0098(5)
_cell_length_b 19.2350(10)
_cell_length_c 13.3175(7)
_cell_measurement_reflns_used 9875
_cell_measurement_temperature 100
_cell_measurement_theta_max 60.827
_cell_measurement_theta_min 3.514
_cell_volume 2563.2(2)
_computing_cell_refinement
;
SAINT (2013) V8.37A; Integration Software for Single Crystal Data.
Bruker AXS Inc., Madison, WI 53719-1173.
;
_computing_data_collection
;
APEX 2 (2013) Bruker AXS Inc., Madison, WI 53719-1173.
;
_computing_data_reduction
;
SAINT (2013) V8.37A; Integration Software for Single Crystal Data.
Bruker AXS Inc., Madison, WI 53719-1173.
;
_computing_molecular_graphics 'Olex2 (Dolomanov et al., 2009)'
_computing_publication_material 'Olex2 (Dolomanov et al., 2009)'
_computing_structure_refinement 'XL (Sheldrick, 2008)'
_computing_structure_solution 'XT (Sheldrick, 2015)'
_diffrn_ambient_temperature 100
_diffrn_detector 'CMOS Area detector'
_diffrn_detector_area_resol_mean 10.24
_diffrn_detector_type 'Bruker Photon 100 CMOS Detector'
_diffrn_measured_fraction_theta_full 1.000
_diffrn_measured_fraction_theta_max 0.997
_diffrn_measurement_device 'k-geometry diffractometer'
_diffrn_measurement_device_type 'Bruker Venture Metaljet'
_diffrn_measurement_method '\w and \f scans'
_diffrn_radiation_collimation 'Focusing mirrors'
_diffrn_radiation_monochromator 'Helios MX Mirror Optics'
_diffrn_radiation_probe x-ray
_diffrn_radiation_type GaK\a
_diffrn_radiation_wavelength 1.34139
_diffrn_reflns_av_R_equivalents 0.0506
_diffrn_reflns_av_unetI/netI 0.0295
_diffrn_reflns_Laue_measured_fraction_full 1.000
_diffrn_reflns_Laue_measured_fraction_max 0.997
_diffrn_reflns_limit_h_max 13
_diffrn_reflns_limit_h_min -13
_diffrn_reflns_limit_k_max 24
_diffrn_reflns_limit_k_min -24
_diffrn_reflns_limit_l_max 17
_diffrn_reflns_limit_l_min -17
_diffrn_reflns_number 66696
_diffrn_reflns_point_group_measured_fraction_full 1.000
_diffrn_reflns_point_group_measured_fraction_max 0.997
_diffrn_reflns_theta_full 53.594
_diffrn_reflns_theta_max 60.795
_diffrn_reflns_theta_min 2.888
_diffrn_source 'Metal Jet'
_diffrn_source_target Ga
_diffrn_source_type 'Gallium Liquid Metal Jet Source'
_exptl_absorpt_coefficient_mu 0.576
_exptl_absorpt_correction_T_max 0.7519
_exptl_absorpt_correction_T_min 0.6325
_exptl_absorpt_correction_type multi-scan
_exptl_absorpt_process_details
;
SADABS-2016/2 (Bruker,2016/2) was used for absorption correction.
wR2(int) was 0.1233 before and 0.0804 after correction.
The Ratio of minimum to maximum transmission is 0.8412.
The \l/2 correction factor is Not present.
;
_exptl_crystal_colour 'clear light yellow'
_exptl_crystal_colour_lustre clear
_exptl_crystal_colour_modifier light
_exptl_crystal_colour_primary yellow
_exptl_crystal_density_diffrn 1.460
_exptl_crystal_description Block
_exptl_crystal_F_000 1168
_exptl_crystal_size_max 0.28
_exptl_crystal_size_mid 0.19
_exptl_crystal_size_min 0.15
_refine_diff_density_max 0.323
_refine_diff_density_min -0.414
_refine_diff_density_rms 0.088
_refine_ls_abs_structure_details
;
 Refined as an inversion twin.
;
_refine_ls_abs_structure_Flack 0.39(17)
_refine_ls_extinction_coef 0.0108(6)
_refine_ls_extinction_expression Fc^*^=kFc[1+0.001xFc^2^\l^3^/sin(2\q)]^-1/4^
_refine_ls_extinction_method 'SHELXL-2014/7 (Sheldrick 2014'
_refine_ls_goodness_of_fit_ref 1.080
_refine_ls_hydrogen_treatment constr
_refine_ls_matrix_type full
_refine_ls_number_parameters 763
_refine_ls_number_reflns 11679
_refine_ls_number_restraints 1
_refine_ls_restrained_S_all 1.080
_refine_ls_R_factor_all 0.0465
_refine_ls_R_factor_gt 0.0462
_refine_ls_shift/su_max 0.000
_refine_ls_shift/su_mean 0.000
_refine_ls_structure_factor_coef Fsqd
_refine_ls_weighting_details 'w=1/[\s^2^(Fo^2^)+(0.0688P)^2^+1.3713P] where P=(Fo^2^+2Fc^2^)/3'
_refine_ls_weighting_scheme calc
_refine_ls_wR_factor_gt 0.1216
_refine_ls_wR_factor_ref 0.1219
_reflns_Friedel_coverage 0.942
_reflns_Friedel_fraction_full 1.000
_reflns_Friedel_fraction_max 0.997
_reflns_number_gt 11585
_reflns_number_total 11679
_reflns_threshold_expression 'I > 2\s(I)'
_cod_data_source_file cs7b00437_si_002.cif
_cod_data_source_block lumb03
_cod_depositor_comments
;
The following automatic conversions were performed:

'_diffrn_radiation_probe' value 'X-ray' changed to 'x-ray' according
to
/home/data/users/saulius/crontab/automatic-downloads/rss-feeds/ACS/lib/dictionaries/cif_core.dic
dictionary named 'cif_core.dic' version 2.4.2 from 2011-04-26.

Automatic conversion script
Id: cif_fix_values 4973 2017-02-22 13:04:09Z antanas 

 Adding full bibliography for 4514083--4514085.cif.
;
_cod_database_code 4514085
_shelx_space_group_comment
;
The symmetry employed for this shelxl refinement is uniquely defined
by the following loop, which should always be used as a source of
symmetry information in preference to the above space-group names.
They are only intended as comments.
;
_shelx_estimated_absorpt_t_max 0.919
_shelx_estimated_absorpt_t_min 0.855
_olex2_refinement_description
;
1. Twinned data refinement
 Scales: 0.61(17) 0.39(17)
2. Fixed Uiso
 At 1.2 times of:
  All C(H) groups
 At 1.5 times of:
  All C(H,H,H) groups
3.a Aromatic/amide H refined with riding coordinates:
 C3A(H3A), C6A(H6A), C10A(H10A), C11A(H11A), C12A(H12A), C13A(H13A),
 C14A(H14A), C17A(H17A), C18A(H18A), C20A(H20A), C23A(H23A), C24A(H24A),
 C26A(H26A), C27A(H27A), C30A(H30A), C31A(H31A), C33A(H33A), C3B(H3B), C6B(H6B),
  C10B(H10B), C11B(H11B), C12B(H12B), C13B(H13B), C14B(H14B), C17B(H17B),
 C18B(H18B), C20B(H20B), C23B(H23B), C24B(H24B), C26B(H26B), C27B(H27B),
 C30B(H30B), C31B(H31B), C33B(H33B)
3.b Idealised Me refined as rotating group:
 C21A(H21A,H21B,H21C), C34A(H34A,H34B,H34C), C21B(H21D,H21E,H21F), C34B(H34D,
 H34E,H34F)
;
_shelx_shelxl_version_number 2014/7
_olex2_date_sample_data_collection 2016-09-23
_olex2_date_sample_submission 2016-09-22
_olex2_exptl_crystal_mounting_method 'mounted on a cryoloop'
_olex2_submission_original_sample_id KVE3N-081-V2
_olex2_submission_special_instructions 'No special instructions were received'

loop_
_space_group_symop_operation_xyz
'x, y, z'
'-x, y+1/2, -z'

loop_
_atom_site_label
_atom_site_type_symbol
_atom_site_fract_x
_atom_site_fract_y
_atom_site_fract_z
_atom_site_U_iso_or_equiv
_atom_site_adp_type
_atom_site_occupancy
_atom_site_site_symmetry_order
_atom_site_calc_flag
_atom_site_refinement_flags_posn
C1A C 1.0157(3) 0.62814(14) 0.9938(2) 0.0132(5) Uani 1 1 d .
C2A C 1.1255(3) 0.65853(14) 1.0477(2) 0.0124(5) Uani 1 1 d .
C3A C 1.2337(3) 0.68007(14) 0.9927(2) 0.0132(5) Uani 1 1 d .
H3A H 1.3091 0.6996 1.0272 0.016 Uiso 1 1 calc R
C4A C 1.2351(3) 0.67396(14) 0.8881(2) 0.0125(5) Uani 1 1 d .
C5A C 1.1212(3) 0.64731(14) 0.8387(2) 0.0132(5) Uani 1 1 d .
C6A C 1.0111(3) 0.62448(15) 0.8897(2) 0.0139(5) Uani 1 1 d .
H6A H 0.9346 0.6068 0.8546 0.017 Uiso 1 1 calc R
C7A C 1.2280(3) 0.65511(15) 0.6811(2) 0.0143(5) Uani 1 1 d .
C8A C 1.3487(3) 0.68090(14) 0.7388(2) 0.0138(5) Uani 1 1 d .
C9A C 1.4754(3) 0.69015(15) 0.6848(2) 0.0143(5) Uani 1 1 d .
C10A C 1.5957(3) 0.67998(16) 0.7400(2) 0.0183(6) Uani 1 1 d .
H10A H 1.5937 0.6700 0.8098 0.022 Uiso 1 1 calc R
C11A C 1.7175(3) 0.68458(16) 0.6926(2) 0.0205(6) Uani 1 1 d .
H11A H 1.7983 0.6771 0.7302 0.025 Uiso 1 1 calc R
C12A C 1.7221(3) 0.70000(16) 0.5908(2) 0.0207(6) Uani 1 1 d .
H12A H 1.8055 0.7028 0.5586 0.025 Uiso 1 1 calc R
C13A C 1.6043(3) 0.71126(16) 0.5367(2) 0.0204(6) Uani 1 1 d .
H13A H 1.6075 0.7225 0.4673 0.024 Uiso 1 1 calc R
C14A C 1.4809(3) 0.70646(16) 0.5822(2) 0.0181(6) Uani 1 1 d .
H14A H 1.4008 0.7142 0.5440 0.022 Uiso 1 1 calc R
C15A C 1.1211(3) 0.66793(14) 1.1590(2) 0.0128(5) Uani 1 1 d .
C16A C 1.2299(3) 0.65191(15) 1.2241(2) 0.0144(5) Uani 1 1 d .
C17A C 1.2189(3) 0.65845(16) 1.3281(2) 0.0168(5) Uani 1 1 d .
H17A H 1.2926 0.6465 1.3712 0.020 Uiso 1 1 calc R
C18A C 1.1002(3) 0.68240(16) 1.3692(2) 0.0178(5) Uani 1 1 d .
H18A H 1.0915 0.6861 1.4398 0.021 Uiso 1 1 calc R
C19A C 0.9975(3) 0.70025(15) 1.3050(2) 0.0164(5) Uani 1 1 d .
C20A C 1.0051(3) 0.69418(15) 1.2015(2) 0.0148(5) Uani 1 1 d .
H20A H 0.9316 0.7078 1.1594 0.018 Uiso 1 1 calc R
C21A C 1.4556(3) 0.6122(2) 1.2450(2) 0.0271(7) Uani 1 1 d .
H21A H 1.5295 0.5955 1.2047 0.041 Uiso 1 1 calc GR
H21B H 1.4299 0.5759 1.2923 0.041 Uiso 1 1 calc GR
H21C H 1.4840 0.6538 1.2823 0.041 Uiso 1 1 calc GR
C22A C 0.7951(3) 0.57924(15) 1.00512(19) 0.0142(5) Uani 1 1 d .
C23A C 0.6819(3) 0.61715(15) 1.0268(2) 0.0169(5) Uani 1 1 d .
H23A H 0.6895 0.6595 1.0633 0.020 Uiso 1 1 calc R
C24A C 0.5574(3) 0.59283(16) 0.9949(2) 0.0175(5) Uani 1 1 d .
H24A H 0.4792 0.6177 1.0117 0.021 Uiso 1 1 calc R
C25A C 0.5464(3) 0.53203(15) 0.93826(19) 0.0135(5) Uani 1 1 d .
C26A C 0.6615(3) 0.49496(15) 0.9156(2) 0.0154(5) Uani 1 1 d .
H26A H 0.6547 0.4539 0.8762 0.018 Uiso 1 1 calc R
C27A C 0.7875(3) 0.51819(16) 0.9508(2) 0.0167(5) Uani 1 1 d .
H27A H 0.8659 0.4923 0.9374 0.020 Uiso 1 1 calc R
C28A C 0.4115(3) 0.50739(15) 0.9030(2) 0.0135(5) Uani 1 1 d .
C29A C 0.3164(3) 0.48554(14) 0.9722(2) 0.0147(5) Uani 1 1 d .
C30A C 0.1897(3) 0.46392(15) 0.9395(2) 0.0176(5) Uani 1 1 d .
H30A H 0.1265 0.4491 0.9870 0.021 Uiso 1 1 calc R
C31A C 0.1553(3) 0.46390(16) 0.8370(2) 0.0180(6) Uani 1 1 d .
H31A H 0.0692 0.4493 0.8137 0.022 Uiso 1 1 calc R
C32A C 0.2494(3) 0.48560(16) 0.7713(2) 0.0170(5) Uani 1 1 d .
C33A C 0.3763(3) 0.50678(15) 0.8006(2) 0.0158(5) Uani 1 1 d .
H33A H 0.4387 0.5207 0.7521 0.019 Uiso 1 1 calc R
C34A C 0.2592(3) 0.4727(2) 1.1438(2) 0.0257(7) Uani 1 1 d .
H34A H 0.1837 0.5046 1.1336 0.039 Uiso 1 1 calc GR
H34B H 0.2984 0.4793 1.2114 0.039 Uiso 1 1 calc GR
H34C H 0.2280 0.4247 1.1364 0.039 Uiso 1 1 calc GR
F1A F 0.88147(18) 0.72441(11) 1.34327(14) 0.0250(4) Uani 1 1 d .
F2A F 0.21661(18) 0.48645(11) 0.67087(13) 0.0251(4) Uani 1 1 d .
N1A N 1.3483(2) 0.69139(13) 0.83489(18) 0.0135(5) Uani 1 1 d .
O1A O 0.91628(19) 0.60144(12) 1.05076(14) 0.0174(4) Uani 1 1 d .
O2A O 1.11691(19) 0.64171(11) 0.73578(14) 0.0156(4) Uani 1 1 d .
O3A O 1.2196(2) 0.64490(12) 0.59201(15) 0.0212(4) Uani 1 1 d .
O4A O 1.34379(19) 0.62894(12) 1.18019(15) 0.0186(4) Uani 1 1 d .
O5A O 0.3578(2) 0.48668(12) 1.07095(15) 0.0198(4) Uani 1 1 d .
C1B C 0.0560(3) 0.37688(15) 0.4083(2) 0.0141(5) Uani 1 1 d .
C2B C -0.0557(3) 0.34713(14) 0.3554(2) 0.0127(5) Uani 1 1 d .
C3B C -0.1644(3) 0.32763(14) 0.4115(2) 0.0128(5) Uani 1 1 d .
H3B H -0.2401 0.3075 0.3782 0.015 Uiso 1 1 calc R
C4B C -0.1658(3) 0.33690(14) 0.5168(2) 0.0125(5) Uani 1 1 d .
C5B C -0.0500(3) 0.36194(14) 0.5641(2) 0.0135(5) Uani 1 1 d .
C6B C 0.0611(3) 0.38194(15) 0.5122(2) 0.0154(5) Uani 1 1 d .
H6B H 0.1390 0.3987 0.5467 0.018 Uiso 1 1 calc R
C7B C -0.1554(3) 0.35822(15) 0.7227(2) 0.0145(5) Uani 1 1 d .
C8B C -0.2777(3) 0.33324(14) 0.6656(2) 0.0135(5) Uani 1 1 d .
C9B C -0.4027(3) 0.32349(14) 0.7225(2) 0.0138(5) Uani 1 1 d .
C10B C -0.5246(3) 0.33350(15) 0.6710(2) 0.0172(5) Uani 1 1 d .
H10B H -0.5258 0.3461 0.6020 0.021 Uiso 1 1 calc R
C11B C -0.6447(3) 0.32504(17) 0.7205(2) 0.0213(6) Uani 1 1 d .
H11B H -0.7272 0.3320 0.6850 0.026 Uiso 1 1 calc R
C12B C -0.6439(3) 0.30658(17) 0.8207(3) 0.0232(6) Uani 1 1 d .
H12B H -0.7258 0.3011 0.8542 0.028 Uiso 1 1 calc R
C13B C -0.5230(3) 0.29598(16) 0.8727(2) 0.0213(6) Uani 1 1 d .
H13B H -0.5224 0.2830 0.9416 0.026 Uiso 1 1 calc R
C14B C -0.4026(3) 0.30449(16) 0.8236(2) 0.0166(5) Uani 1 1 d .
H14B H -0.3202 0.2973 0.8592 0.020 Uiso 1 1 calc R
C15B C -0.0531(3) 0.33699(14) 0.2442(2) 0.0132(5) Uani 1 1 d .
C16B C -0.1632(3) 0.35358(15) 0.1793(2) 0.0159(5) Uani 1 1 d .
C17B C -0.1520(3) 0.34698(15) 0.0753(2) 0.0189(6) Uani 1 1 d .
H17B H -0.2251 0.3600 0.0323 0.023 Uiso 1 1 calc R
C18B C -0.0359(3) 0.32177(16) 0.0337(2) 0.0194(6) Uani 1 1 d .
H18B H -0.0281 0.3178 -0.0370 0.023 Uiso 1 1 calc R
C19B C 0.0675(3) 0.30266(15) 0.0983(2) 0.0182(6) Uani 1 1 d .
C20B C 0.0615(3) 0.31021(15) 0.2011(2) 0.0165(5) Uani 1 1 d .
H20B H 0.1359 0.2971 0.2427 0.020 Uiso 1 1 calc R
C21B C -0.3881(3) 0.3941(2) 0.1585(3) 0.0308(8) Uani 1 1 d .
H21D H -0.3595 0.4275 0.1078 0.046 Uiso 1 1 calc GR
H21E H -0.4590 0.4148 0.1981 0.046 Uiso 1 1 calc GR
H21F H -0.4221 0.3520 0.1251 0.046 Uiso 1 1 calc GR
C22B C 0.2754(3) 0.42639(16) 0.3955(2) 0.0161(5) Uani 1 1 d .
C23B C 0.3900(3) 0.38862(16) 0.3750(2) 0.0175(5) Uani 1 1 d .
H23B H 0.3843 0.3459 0.3393 0.021 Uiso 1 1 calc R
C24B C 0.5133(3) 0.41475(15) 0.4080(2) 0.0166(5) Uani 1 1 d .
H24B H 0.5925 0.3902 0.3926 0.020 Uiso 1 1 calc R
C25B C 0.5228(3) 0.47618(15) 0.46317(19) 0.0137(5) Uani 1 1 d .
C26B C 0.4056(3) 0.51208(15) 0.4843(2) 0.0160(5) Uani 1 1 d .
H26B H 0.4103 0.5535 0.5231 0.019 Uiso 1 1 calc R
C27B C 0.2815(3) 0.48777(16) 0.4491(2) 0.0181(6) Uani 1 1 d .
H27B H 0.2023 0.5132 0.4618 0.022 Uiso 1 1 calc R
C28B C 0.6567(3) 0.50163(14) 0.4982(2) 0.0139(5) Uani 1 1 d .
C29B C 0.7529(3) 0.52157(14) 0.4281(2) 0.0147(5) Uani 1 1 d .
C30B C 0.8802(3) 0.54282(16) 0.4606(2) 0.0179(6) Uani 1 1 d .
H30B H 0.9441 0.5561 0.4128 0.021 Uiso 1 1 calc R
C31B C 0.9139(3) 0.54472(16) 0.5622(2) 0.0182(6) Uani 1 1 d .
H31B H 1.0003 0.5593 0.5848 0.022 Uiso 1 1 calc R
C32B C 0.8190(3) 0.52495(15) 0.6296(2) 0.0170(5) Uani 1 1 d .
C33B C 0.6914(3) 0.50411(15) 0.5999(2) 0.0152(5) Uani 1 1 d .
H33B H 0.6282 0.4916 0.6487 0.018 Uiso 1 1 calc R
C34B C 0.8110(3) 0.53161(19) 0.2567(2) 0.0263(7) Uani 1 1 d .
H34D H 0.7724 0.5239 0.1892 0.039 Uiso 1 1 calc GR
H34E H 0.8864 0.4999 0.2684 0.039 Uiso 1 1 calc GR
H34F H 0.8423 0.5798 0.2625 0.039 Uiso 1 1 calc GR
F1B F 0.18146(19) 0.27603(11) 0.05902(14) 0.0281(4) Uani 1 1 d .
F2B F 0.85098(18) 0.52536(10) 0.72961(13) 0.0249(4) Uani 1 1 d .
N1B N -0.2795(2) 0.32234(13) 0.57006(18) 0.0141(5) Uani 1 1 d .
O1B O 0.15619(19) 0.40211(12) 0.35038(15) 0.0185(4) Uani 1 1 d .
O2B O -0.04501(19) 0.36999(11) 0.66657(14) 0.0152(4) Uani 1 1 d .
O3B O -0.1459(2) 0.36914(12) 0.81119(15) 0.0200(4) Uani 1 1 d .
O4B O -0.27645(19) 0.37638(12) 0.22368(15) 0.0198(4) Uani 1 1 d .
O5B O 0.7117(2) 0.51899(12) 0.32966(15) 0.0205(4) Uani 1 1 d .

loop_
_atom_site_aniso_label
_atom_site_aniso_U_11
_atom_site_aniso_U_22
_atom_site_aniso_U_33
_atom_site_aniso_U_23
_atom_site_aniso_U_13
_atom_site_aniso_U_12
C1A 0.0077(11) 0.0162(12) 0.0158(12) 0.0017(10) 0.0022(9) 0.0008(9)
C2A 0.0089(12) 0.0163(12) 0.0118(12) 0.0015(10) 0.0004(9) 0.0031(10)
C3A 0.0101(12) 0.0161(13) 0.0135(13) -0.0009(10) 0.0003(10) -0.0007(10)
C4A 0.0098(12) 0.0133(12) 0.0146(13) 0.0011(10) 0.0006(10) -0.0007(9)
C5A 0.0107(12) 0.0165(13) 0.0122(12) 0.0008(10) -0.0002(9) 0.0005(10)
C6A 0.0091(11) 0.0187(13) 0.0138(12) -0.0004(10) -0.0012(9) -0.0016(10)
C7A 0.0110(12) 0.0190(13) 0.0131(12) 0.0013(10) 0.0021(9) -0.0004(10)
C8A 0.0121(12) 0.0156(12) 0.0137(13) 0.0031(10) 0.0014(10) -0.0002(10)
C9A 0.0110(12) 0.0161(12) 0.0157(13) -0.0010(10) 0.0019(10) -0.0019(10)
C10A 0.0137(13) 0.0234(14) 0.0178(13) 0.0046(11) 0.0024(10) -0.0006(11)
C11A 0.0129(13) 0.0246(15) 0.0240(15) 0.0016(12) 0.0024(11) 0.0005(11)
C12A 0.0175(14) 0.0213(14) 0.0239(15) 0.0013(11) 0.0094(11) 0.0000(11)
C13A 0.0241(15) 0.0230(14) 0.0144(13) 0.0010(11) 0.0082(11) -0.0016(11)
C14A 0.0172(13) 0.0205(14) 0.0166(13) 0.0004(11) 0.0019(10) 0.0001(11)
C15A 0.0127(12) 0.0156(12) 0.0102(12) -0.0009(10) 0.0001(10) -0.0021(9)
C16A 0.0123(12) 0.0179(12) 0.0130(12) -0.0007(10) 0.0011(9) -0.0030(10)
C17A 0.0172(13) 0.0204(13) 0.0126(12) 0.0016(10) -0.0010(10) -0.0039(11)
C18A 0.0187(13) 0.0205(13) 0.0144(13) -0.0024(11) 0.0019(10) -0.0062(11)
C19A 0.0150(13) 0.0180(13) 0.0164(13) -0.0033(11) 0.0052(10) -0.0033(10)
C20A 0.0124(12) 0.0176(12) 0.0143(13) 0.0005(10) 0.0001(9) -0.0018(10)
C21A 0.0131(13) 0.051(2) 0.0176(14) 0.0056(14) -0.0011(11) 0.0067(13)
C22A 0.0095(11) 0.0251(14) 0.0081(11) 0.0036(10) -0.0004(9) -0.0064(10)
C23A 0.0150(13) 0.0206(13) 0.0152(12) -0.0030(10) 0.0010(10) -0.0019(10)
C24A 0.0127(12) 0.0220(14) 0.0179(13) -0.0003(11) 0.0012(10) 0.0023(11)
C25A 0.0087(12) 0.0204(13) 0.0116(11) 0.0033(10) 0.0018(9) -0.0020(10)
C26A 0.0109(12) 0.0202(13) 0.0151(12) -0.0029(10) 0.0021(9) -0.0026(10)
C27A 0.0088(12) 0.0253(14) 0.0160(12) -0.0013(11) 0.0021(9) 0.0007(11)
C28A 0.0091(11) 0.0165(12) 0.0148(12) 0.0008(10) -0.0002(9) 0.0002(10)
C29A 0.0113(12) 0.0164(12) 0.0163(12) 0.0004(10) 0.0012(10) -0.0014(10)
C30A 0.0121(12) 0.0212(13) 0.0197(14) 0.0011(11) 0.0032(10) -0.0019(10)
C31A 0.0097(12) 0.0221(14) 0.0219(14) -0.0023(11) -0.0030(10) -0.0008(10)
C32A 0.0157(13) 0.0222(14) 0.0130(12) -0.0021(10) -0.0010(10) 0.0013(11)
C33A 0.0128(11) 0.0209(13) 0.0138(12) -0.0014(10) 0.0033(9) 0.0001(10)
C34A 0.0246(16) 0.0387(18) 0.0140(13) 0.0037(13) 0.0037(11) -0.0100(14)
F1A 0.0200(9) 0.0352(10) 0.0203(9) -0.0046(8) 0.0080(7) 0.0048(8)
F2A 0.0215(9) 0.0406(11) 0.0129(8) -0.0045(8) -0.0042(7) -0.0038(8)
N1A 0.0099(10) 0.0189(11) 0.0117(11) 0.0002(9) 0.0021(8) -0.0013(9)
O1A 0.0088(9) 0.0315(11) 0.0120(9) -0.0002(8) 0.0010(7) -0.0067(8)
O2A 0.0124(9) 0.0246(10) 0.0097(9) 0.0008(8) 0.0011(7) -0.0029(8)
O3A 0.0190(10) 0.0325(12) 0.0121(9) -0.0002(8) 0.0019(7) -0.0045(9)
O4A 0.0117(9) 0.0308(11) 0.0131(9) 0.0019(8) -0.0006(7) 0.0027(8)
O5A 0.0156(9) 0.0311(11) 0.0128(9) 0.0041(8) 0.0003(7) -0.0053(8)
C1B 0.0085(11) 0.0199(13) 0.0139(12) 0.0013(10) 0.0018(9) 0.0001(10)
C2B 0.0103(12) 0.0163(12) 0.0113(12) -0.0006(10) -0.0013(9) 0.0020(10)
C3B 0.0100(12) 0.0155(12) 0.0129(13) -0.0014(10) 0.0000(9) -0.0010(10)
C4B 0.0090(11) 0.0157(12) 0.0130(12) 0.0011(10) 0.0026(9) 0.0006(10)
C5B 0.0125(12) 0.0150(12) 0.0130(12) 0.0006(10) 0.0013(10) 0.0015(10)
C6B 0.0085(11) 0.0221(13) 0.0156(13) 0.0022(11) -0.0010(10) -0.0033(10)
C7B 0.0147(12) 0.0157(12) 0.0133(12) 0.0000(10) 0.0026(10) -0.0029(10)
C8B 0.0127(12) 0.0132(12) 0.0146(13) 0.0014(10) 0.0029(10) 0.0001(10)
C9B 0.0126(12) 0.0149(12) 0.0142(13) -0.0012(10) 0.0053(10) -0.0013(10)
C10B 0.0158(13) 0.0197(13) 0.0161(13) 0.0005(10) 0.0026(10) -0.0018(11)
C11B 0.0105(12) 0.0246(15) 0.0288(16) 0.0015(12) 0.0021(11) -0.0008(11)
C12B 0.0159(14) 0.0263(15) 0.0282(16) -0.0022(12) 0.0128(12) -0.0029(12)
C13B 0.0223(14) 0.0244(15) 0.0174(14) 0.0021(12) 0.0069(11) -0.0038(12)
C14B 0.0140(12) 0.0216(14) 0.0143(13) -0.0014(11) 0.0036(10) -0.0014(10)
C15B 0.0129(12) 0.0147(12) 0.0119(12) 0.0003(10) 0.0014(9) -0.0036(10)
C16B 0.0150(12) 0.0166(12) 0.0160(13) 0.0001(10) 0.0009(10) -0.0022(10)
C17B 0.0206(14) 0.0203(14) 0.0155(13) 0.0001(11) -0.0031(11) -0.0037(11)
C18B 0.0280(15) 0.0203(13) 0.0101(12) -0.0019(10) 0.0034(11) -0.0055(12)
C19B 0.0164(13) 0.0199(13) 0.0187(14) -0.0028(11) 0.0080(11) -0.0009(11)
C20B 0.0143(12) 0.0188(13) 0.0165(14) -0.0011(10) 0.0015(10) -0.0007(10)
C21B 0.0140(14) 0.058(2) 0.0205(15) 0.0050(15) -0.0003(12) 0.0051(14)
C22B 0.0095(12) 0.0283(15) 0.0105(12) 0.0045(11) 0.0018(9) -0.0059(11)
C23B 0.0159(13) 0.0206(13) 0.0160(13) 0.0010(11) 0.0013(10) -0.0015(11)
C24B 0.0122(12) 0.0207(13) 0.0169(13) 0.0014(11) 0.0001(10) 0.0021(10)
C25B 0.0108(12) 0.0211(13) 0.0090(11) 0.0039(10) -0.0004(9) -0.0026(10)
C26B 0.0144(12) 0.0209(13) 0.0128(12) -0.0011(10) 0.0023(9) -0.0007(11)
C27B 0.0101(12) 0.0275(15) 0.0169(13) 0.0013(11) 0.0040(10) 0.0024(11)
C28B 0.0103(11) 0.0146(12) 0.0168(13) -0.0002(10) 0.0017(10) 0.0003(10)
C29B 0.0130(12) 0.0174(13) 0.0137(12) 0.0023(10) 0.0024(10) 0.0019(10)
C30B 0.0131(13) 0.0199(13) 0.0209(14) 0.0015(11) 0.0046(10) -0.0038(10)
C31B 0.0103(12) 0.0206(13) 0.0237(14) -0.0026(11) -0.0001(10) -0.0025(10)
C32B 0.0179(13) 0.0194(13) 0.0136(12) -0.0033(10) -0.0020(10) 0.0017(11)
C33B 0.0137(12) 0.0179(13) 0.0140(12) 0.0003(10) 0.0021(9) 0.0001(10)
C34B 0.0290(16) 0.0366(18) 0.0136(13) 0.0047(13) 0.0054(12) -0.0110(14)
F1B 0.0256(9) 0.0384(11) 0.0210(9) -0.0049(8) 0.0104(7) 0.0056(8)
F2B 0.0245(9) 0.0354(10) 0.0145(8) -0.0026(7) -0.0051(7) -0.0034(8)
N1B 0.0127(10) 0.0144(11) 0.0154(11) 0.0014(9) 0.0026(9) 0.0002(8)
O1B 0.0113(9) 0.0340(11) 0.0102(9) 0.0000(8) 0.0005(7) -0.0084(8)
O2B 0.0116(9) 0.0233(10) 0.0106(9) -0.0004(8) 0.0012(7) -0.0034(8)
O3B 0.0167(10) 0.0309(11) 0.0125(9) -0.0025(8) 0.0041(7) -0.0048(8)
O4B 0.0107(9) 0.0343(12) 0.0143(9) 0.0014(9) -0.0014(7) 0.0030(8)
O5B 0.0173(9) 0.0310(11) 0.0132(9) 0.0034(8) 0.0015(7) -0.0056(9)

loop_
_atom_type_symbol
_atom_type_description
_atom_type_scat_dispersion_real
_atom_type_scat_dispersion_imag
_atom_type_scat_source
C C 0.0140 0.0070 'International Tables Vol C Tables 4.2.6.8 and 6.1.1.4'
H H 0.0000 0.0000 'International Tables Vol C Tables 4.2.6.8 and 6.1.1.4'
F F 0.0580 0.0410 'International Tables Vol C Tables 4.2.6.8 and 6.1.1.4'
N N 0.0250 0.0140 'International Tables Vol C Tables 4.2.6.8 and 6.1.1.4'
O O 0.0390 0.0250 'International Tables Vol C Tables 4.2.6.8 and 6.1.1.4'

loop_
_geom_angle_atom_site_label_1
_geom_angle_atom_site_label_2
_geom_angle_atom_site_label_3
_geom_angle
C6A C1A C2A 121.9(2)
O1A C1A C2A 116.1(2)
O1A C1A C6A 122.0(2)
C1A C2A C15A 120.4(2)
C3A C2A C1A 117.4(2)
C3A C2A C15A 122.1(2)
C2A C3A H3A 119.0
C2A C3A C4A 122.0(2)
C4A C3A H3A 119.0
C3A C4A C5A 118.0(2)
N1A C4A C3A 121.1(2)
N1A C4A C5A 120.9(2)
C6A C5A C4A 122.4(2)
O2A C5A C4A 120.0(2)
O2A C5A C6A 117.5(2)
C1A C6A H6A 121.0
C5A C6A C1A 118.1(2)
C5A C6A H6A 121.0
O2A C7A C8A 116.4(2)
O3A C7A C8A 126.4(2)
O3A C7A O2A 117.2(2)
C9A C8A C7A 118.6(2)
N1A C8A C7A 122.3(2)
N1A C8A C9A 119.0(2)
C10A C9A C8A 117.4(2)
C14A C9A C8A 123.7(2)
C14A C9A C10A 118.9(3)
C9A C10A H10A 119.9
C11A C10A C9A 120.2(3)
C11A C10A H10A 119.9
C10A C11A H11A 119.7
C12A C11A C10A 120.6(3)
C12A C11A H11A 119.7
C11A C12A H12A 120.3
C13A C12A C11A 119.5(3)
C13A C12A H12A 120.3
C12A C13A H13A 119.5
C12A C13A C14A 121.1(3)
C14A C13A H13A 119.5
C9A C14A H14A 120.1
C13A C14A C9A 119.8(3)
C13A C14A H14A 120.1
C16A C15A C2A 122.7(2)
C20A C15A C2A 119.4(2)
C20A C15A C16A 117.8(2)
C17A C16A C15A 120.6(2)
O4A C16A C15A 116.6(2)
O4A C16A C17A 122.8(2)
C16A C17A H17A 119.7
C16A C17A C18A 120.5(3)
C18A C17A H17A 119.7
C17A C18A H18A 120.9
C19A C18A C17A 118.1(3)
C19A C18A H18A 120.9
C18A C19A C20A 122.7(3)
F1A C19A C18A 119.2(2)
F1A C19A C20A 118.1(3)
C15A C20A H20A 120.0
C19A C20A C15A 120.0(3)
C19A C20A H20A 120.0
H21A C21A H21B 109.5
H21A C21A H21C 109.5
H21B C21A H21C 109.5
O4A C21A H21A 109.5
O4A C21A H21B 109.5
O4A C21A H21C 109.5
C23A C22A O1A 116.8(2)
C27A C22A C23A 121.6(2)
C27A C22A O1A 121.3(3)
C22A C23A H23A 120.3
C22A C23A C24A 119.5(3)
C24A C23A H23A 120.3
C23A C24A H24A 119.8
C23A C24A C25A 120.4(3)
C25A C24A H24A 119.8
C24A C25A C26A 119.5(2)
C24A C25A C28A 119.6(2)
C26A C25A C28A 120.9(3)
C25A C26A H26A 119.9
C25A C26A C27A 120.3(3)
C27A C26A H26A 119.9
C22A C27A C26A 118.7(2)
C22A C27A H27A 120.6
C26A C27A H27A 120.6
C29A C28A C25A 120.7(2)
C33A C28A C25A 120.7(2)
C33A C28A C29A 118.6(2)
C30A C29A C28A 120.7(3)
O5A C29A C28A 115.6(2)
O5A C29A C30A 123.7(2)
C29A C30A H30A 119.9
C29A C30A C31A 120.2(3)
C31A C30A H30A 119.9
C30A C31A H31A 121.0
C32A C31A C30A 117.9(3)
C32A C31A H31A 121.0
C31A C32A C33A 123.6(3)
F2A C32A C31A 118.5(2)
F2A C32A C33A 117.9(2)
C28A C33A H33A 120.5
C32A C33A C28A 118.9(2)
C32A C33A H33A 120.5
H34A C34A H34B 109.5
H34A C34A H34C 109.5
H34B C34A H34C 109.5
O5A C34A H34A 109.5
O5A C34A H34B 109.5
O5A C34A H34C 109.5
C8A N1A C4A 119.3(2)
C1A O1A C22A 120.4(2)
C7A O2A C5A 120.8(2)
C16A O4A C21A 117.5(2)
C29A O5A C34A 116.9(2)
C6B C1B C2B 121.9(2)
O1B C1B C2B 116.1(2)
O1B C1B C6B 121.9(2)
C1B C2B C15B 120.5(2)
C3B C2B C1B 117.3(2)
C3B C2B C15B 122.2(2)
C2B C3B H3B 119.0
C2B C3B C4B 121.9(2)
C4B C3B H3B 119.0
C5B C4B C3B 117.5(2)
N1B C4B C3B 120.9(2)
N1B C4B C5B 121.6(2)
C6B C5B C4B 122.9(3)
O2B C5B C4B 119.8(2)
O2B C5B C6B 117.3(2)
C1B C6B H6B 120.9
C5B C6B C1B 118.1(2)
C5B C6B H6B 120.9
O2B C7B C8B 115.8(2)
O3B C7B C8B 126.5(2)
O3B C7B O2B 117.7(2)
C9B C8B C7B 117.8(2)
N1B C8B C7B 122.7(2)
N1B C8B C9B 119.4(2)
C10B C9B C8B 117.9(3)
C14B C9B C8B 123.0(2)
C14B C9B C10B 119.2(3)
C9B C10B H10B 119.9
C11B C10B C9B 120.3(3)
C11B C10B H10B 119.9
C10B C11B H11B 119.9
C12B C11B C10B 120.3(3)
C12B C11B H11B 119.9
C11B C12B H12B 120.0
C11B C12B C13B 120.0(3)
C13B C12B H12B 120.0
C12B C13B H13B 120.0
C12B C13B C14B 120.0(3)
C14B C13B H13B 120.0
C9B C14B C13B 120.3(3)
C9B C14B H14B 119.8
C13B C14B H14B 119.8
C16B C15B C2B 122.7(2)
C20B C15B C2B 119.5(2)
C20B C15B C16B 117.8(2)
C17B C16B C15B 120.0(3)
O4B C16B C15B 116.7(2)
O4B C16B C17B 123.2(3)
C16B C17B H17B 119.4
C18B C17B C16B 121.2(3)
C18B C17B H17B 119.4
C17B C18B H18B 121.1
C19B C18B C17B 117.8(3)
C19B C18B H18B 121.1
C18B C19B C20B 122.7(3)
F1B C19B C18B 118.7(3)
F1B C19B C20B 118.6(3)
C15B C20B H20B 119.8
C19B C20B C15B 120.4(3)
C19B C20B H20B 119.8
H21D C21B H21E 109.5
H21D C21B H21F 109.5
H21E C21B H21F 109.5
O4B C21B H21D 109.5
O4B C21B H21E 109.5
O4B C21B H21F 109.5
C23B C22B O1B 116.1(3)
C27B C22B C23B 121.5(3)
C27B C22B O1B 122.1(3)
C22B C23B H23B 120.7
C22B C23B C24B 118.6(3)
C24B C23B H23B 120.7
C23B C24B H24B 119.3
C23B C24B C25B 121.3(3)
C25B C24B H24B 119.3
C24B C25B C26B 118.7(2)
C24B C25B C28B 119.5(2)
C26B C25B C28B 121.9(3)
C25B C26B H26B 119.6
C27B C26B C25B 120.7(3)
C27B C26B H26B 119.6
C22B C27B C26B 119.1(3)
C22B C27B H27B 120.4
C26B C27B H27B 120.4
C29B C28B C25B 120.4(2)
C33B C28B C25B 121.0(2)
C33B C28B C29B 118.5(2)
C30B C29B C28B 120.5(2)
O5B C29B C28B 115.5(2)
O5B C29B C30B 124.0(2)
C29B C30B H30B 119.8
C31B C30B C29B 120.4(3)
C31B C30B H30B 119.8
C30B C31B H31B 120.8
C32B C31B C30B 118.3(3)
C32B C31B H31B 120.8
C31B C32B C33B 122.7(3)
F2B C32B C31B 119.2(2)
F2B C32B C33B 118.1(2)
C28B C33B H33B 120.3
C32B C33B C28B 119.5(3)
C32B C33B H33B 120.3
H34D C34B H34E 109.5
H34D C34B H34F 109.5
H34E C34B H34F 109.5
O5B C34B H34D 109.5
O5B C34B H34E 109.5
O5B C34B H34F 109.5
C8B N1B C4B 118.9(2)
C1B O1B C22B 120.3(2)
C7B O2B C5B 121.1(2)
C16B O4B C21B 117.1(2)
C29B O5B C34B 116.7(2)

loop_
_geom_bond_atom_site_label_1
_geom_bond_atom_site_label_2
_geom_bond_distance
C1A C2A 1.421(4)
C1A C6A 1.388(4)
C1A O1A 1.367(3)
C2A C3A 1.387(4)
C2A C15A 1.496(4)
C3A H3A 0.9500
C3A C4A 1.398(4)
C4A C5A 1.398(4)
C4A N1A 1.394(3)
C5A C6A 1.381(4)
C5A O2A 1.375(3)
C6A H6A 0.9500
C7A C8A 1.498(4)
C7A O2A 1.370(3)
C7A O3A 1.203(3)
C8A C9A 1.486(4)
C8A N1A 1.296(4)
C9A C10A 1.407(4)
C9A C14A 1.404(4)
C10A H10A 0.9500
C10A C11A 1.392(4)
C11A H11A 0.9500
C11A C12A 1.390(4)
C12A H12A 0.9500
C12A C13A 1.381(4)
C13A H13A 0.9500
C13A C14A 1.394(4)
C14A H14A 0.9500
C15A C16A 1.408(4)
C15A C20A 1.399(4)
C16A C17A 1.398(4)
C16A O4A 1.368(3)
C17A H17A 0.9500
C17A C18A 1.400(4)
C18A H18A 0.9500
C18A C19A 1.363(4)
C19A C20A 1.388(4)
C19A F1A 1.363(3)
C20A H20A 0.9500
C21A H21A 0.9800
C21A H21B 0.9800
C21A H21C 0.9800
C21A O4A 1.431(3)
C22A C23A 1.385(4)
C22A C27A 1.380(4)
C22A O1A 1.408(3)
C23A H23A 0.9500
C23A C24A 1.387(4)
C24A H24A 0.9500
C24A C25A 1.395(4)
C25A C26A 1.395(4)
C25A C28A 1.495(4)
C26A H26A 0.9500
C26A C27A 1.407(4)
C27A H27A 0.9500
C28A C29A 1.408(4)
C28A C33A 1.398(4)
C29A C30A 1.393(4)
C29A O5A 1.368(3)
C30A H30A 0.9500
C30A C31A 1.399(4)
C31A H31A 0.9500
C31A C32A 1.368(4)
C32A C33A 1.381(4)
C32A F2A 1.368(3)
C33A H33A 0.9500
C34A H34A 0.9800
C34A H34B 0.9800
C34A H34C 0.9800
C34A O5A 1.428(3)
C1B C2B 1.425(4)
C1B C6B 1.387(4)
C1B O1B 1.371(3)
C2B C3B 1.389(4)
C2B C15B 1.495(4)
C3B H3B 0.9500
C3B C4B 1.413(4)
C4B C5B 1.390(4)
C4B N1B 1.387(3)
C5B C6B 1.380(4)
C5B O2B 1.373(3)
C6B H6B 0.9500
C7B C8B 1.503(4)
C7B O2B 1.370(3)
C7B O3B 1.198(3)
C8B C9B 1.492(4)
C8B N1B 1.289(4)
C9B C10B 1.396(4)
C9B C14B 1.395(4)
C10B H10B 0.9500
C10B C11B 1.395(4)
C11B H11B 0.9500
C11B C12B 1.382(5)
C12B H12B 0.9500
C12B C13B 1.393(5)
C13B H13B 0.9500
C13B C14B 1.397(4)
C14B H14B 0.9500
C15B C16B 1.418(4)
C15B C20B 1.395(4)
C16B C17B 1.399(4)
C16B O4B 1.365(3)
C17B H17B 0.9500
C17B C18B 1.388(4)
C18B H18B 0.9500
C18B C19B 1.378(4)
C19B C20B 1.379(4)
C19B F1B 1.368(3)
C20B H20B 0.9500
C21B H21D 0.9800
C21B H21E 0.9800
C21B H21F 0.9800
C21B O4B 1.437(4)
C22B C23B 1.392(4)
C22B C27B 1.380(4)
C22B O1B 1.401(3)
C23B H23B 0.9500
C23B C24B 1.392(4)
C24B H24B 0.9500
C24B C25B 1.393(4)
C25B C26B 1.397(4)
C25B C28B 1.490(4)
C26B H26B 0.9500
C26B C27B 1.396(4)
C27B H27B 0.9500
C28B C29B 1.413(4)
C28B C33B 1.391(4)
C29B C30B 1.395(4)
C29B O5B 1.364(3)
C30B H30B 0.9500
C30B C31B 1.387(4)
C31B H31B 0.9500
C31B C32B 1.379(4)
C32B C33B 1.385(4)
C32B F2B 1.361(3)
C33B H33B 0.9500
C34B H34D 0.9800
C34B H34E 0.9800
C34B H34F 0.9800
C34B O5B 1.430(3)

loop_
_geom_hbond_atom_site_label_D
_geom_hbond_atom_site_label_H
_geom_hbond_atom_site_label_A
_geom_hbond_distance_DH
_geom_hbond_distance_HA
_geom_hbond_distance_DA
_geom_hbond_angle_DHA
_geom_hbond_site_symmetry_A
C6A H6A F2B 0.95 2.42 3.250(3) 146.1 .
C18A H18A O3A 0.95 2.50 3.250(4) 136.1 1_556
C6B H6B F2A 0.95 2.47 3.278(3) 142.5 .
C18B H18B O3B 0.95 2.51 3.262(4) 135.7 1_554

loop_
_geom_torsion_atom_site_label_1
_geom_torsion_atom_site_label_2
_geom_torsion_atom_site_label_3
_geom_torsion_atom_site_label_4
_geom_torsion
C1A C2A C3A C4A 1.4(4)
C1A C2A C15A C16A 136.0(3)
C1A C2A C15A C20A -44.5(4)
C2A C1A C6A C5A 4.1(4)
C2A C1A O1A C22A 170.9(2)
C2A C3A C4A C5A 2.2(4)
C2A C3A C4A N1A -175.5(3)
C2A C15A C16A C17A -176.9(3)
C2A C15A C16A O4A 2.0(4)
C2A C15A C20A C19A 177.1(3)
C3A C2A C15A C16A -45.5(4)
C3A C2A C15A C20A 134.0(3)
C3A C4A C5A C6A -2.8(4)
C3A C4A C5A O2A 178.6(2)
C3A C4A N1A C8A 175.7(3)
C4A C5A C6A C1A -0.3(4)
C4A C5A O2A C7A 6.8(4)
C5A C4A N1A C8A -1.9(4)
C6A C1A C2A C3A -4.7(4)
C6A C1A C2A C15A 173.9(3)
C6A C1A O1A C22A -10.4(4)
C6A C5A O2A C7A -171.8(3)
C7A C8A C9A C10A -149.0(3)
C7A C8A C9A C14A 29.3(4)
C7A C8A N1A C4A 4.3(4)
C8A C7A O2A C5A -4.4(4)
C8A C9A C10A C11A 176.9(3)
C8A C9A C14A C13A -177.3(3)
C9A C8A N1A C4A -171.5(2)
C9A C10A C11A C12A 0.7(5)
C10A C9A C14A C13A 0.9(4)
C10A C11A C12A C13A 0.4(5)
C11A C12A C13A C14A -0.9(5)
C12A C13A C14A C9A 0.2(5)
C14A C9A C10A C11A -1.4(4)
C15A C2A C3A C4A -177.2(2)
C15A C16A C17A C18A -1.3(4)
C15A C16A O4A C21A -179.9(3)
C16A C15A C20A C19A -3.4(4)
C16A C17A C18A C19A -1.2(4)
C17A C16A O4A C21A -1.0(4)
C17A C18A C19A C20A 1.4(4)
C17A C18A C19A F1A -179.3(3)
C18A C19A C20A C15A 0.9(4)
C20A C15A C16A C17A 3.6(4)
C20A C15A C16A O4A -177.5(2)
C22A C23A C24A C25A -2.3(4)
C23A C22A C27A C26A 1.0(4)
C23A C22A O1A C1A -113.1(3)
C23A C24A C25A C26A 1.3(4)
C23A C24A C25A C28A -178.9(3)
C24A C25A C26A C27A 0.9(4)
C24A C25A C28A C29A -65.5(4)
C24A C25A C28A C33A 113.4(3)
C25A C26A C27A C22A -2.0(4)
C25A C28A C29A C30A 178.7(3)
C25A C28A C29A O5A -1.9(4)
C25A C28A C33A C32A -178.1(3)
C26A C25A C28A C29A 114.4(3)
C26A C25A C28A C33A -66.8(4)
C27A C22A C23A C24A 1.2(4)
C27A C22A O1A C1A 74.0(3)
C28A C25A C26A C27A -178.9(2)
C28A C29A C30A C31A -0.2(4)
C28A C29A O5A C34A 172.9(3)
C29A C28A C33A C32A 0.7(4)
C29A C30A C31A C32A 0.0(4)
C30A C29A O5A C34A -7.7(4)
C30A C31A C32A C33A 0.6(5)
C30A C31A C32A F2A -179.4(3)
C31A C32A C33A C28A -1.0(5)
C33A C28A C29A C30A -0.2(4)
C33A C28A C29A O5A 179.3(2)
F1A C19A C20A C15A -178.4(3)
F2A C32A C33A C28A 179.0(2)
N1A C4A C5A C6A 174.9(3)
N1A C4A C5A O2A -3.7(4)
N1A C8A C9A C10A 27.0(4)
N1A C8A C9A C14A -154.8(3)
O1A C1A C2A C3A 174.0(2)
O1A C1A C2A C15A -7.4(4)
O1A C1A C6A C5A -174.4(3)
O1A C22A C23A C24A -171.7(2)
O1A C22A C27A C26A 173.6(2)
O2A C5A C6A C1A 178.3(2)
O2A C7A C8A C9A 174.5(2)
O2A C7A C8A N1A -1.3(4)
O3A C7A C8A C9A -5.2(4)
O3A C7A C8A N1A 179.0(3)
O3A C7A O2A C5A 175.4(2)
O4A C16A C17A C18A 179.8(3)
O5A C29A C30A C31A -179.6(3)
C1B C2B C3B C4B 0.3(4)
C1B C2B C15B C16B -136.1(3)
C1B C2B C15B C20B 43.8(4)
C2B C1B C6B C5B -4.8(4)
C2B C1B O1B C22B -174.0(3)
C2B C3B C4B C5B -4.5(4)
C2B C3B C4B N1B 174.7(2)
C2B C15B C16B C17B 176.1(3)
C2B C15B C16B O4B -3.2(4)
C2B C15B C20B C19B -177.8(3)
C3B C2B C15B C16B 44.6(4)
C3B C2B C15B C20B -135.4(3)
C3B C4B C5B C6B 4.3(4)
C3B C4B C5B O2B -178.2(2)
C3B C4B N1B C8B -178.2(3)
C4B C5B C6B C1B 0.2(4)
C4B C5B O2B C7B -4.4(4)
C5B C4B N1B C8B 0.9(4)
C6B C1B C2B C3B 4.5(4)
C6B C1B C2B C15B -174.8(3)
C6B C1B O1B C22B 7.9(4)
C6B C5B O2B C7B 173.3(2)
C7B C8B C9B C10B 149.7(3)
C7B C8B C9B C14B -30.8(4)
C7B C8B N1B C4B -2.7(4)
C8B C7B O2B C5B 2.6(4)
C8B C9B C10B C11B 180.0(3)
C8B C9B C14B C13B -179.8(3)
C9B C8B N1B C4B 174.9(2)
C9B C10B C11B C12B -0.1(5)
C10B C9B C14B C13B -0.3(4)
C10B C11B C12B C13B -0.3(5)
C11B C12B C13B C14B 0.4(5)
C12B C13B C14B C9B -0.1(5)
C14B C9B C10B C11B 0.4(4)
C15B C2B C3B C4B 179.5(2)
C15B C16B C17B C18B 2.5(4)
C15B C16B O4B C21B 179.3(3)
C16B C15B C20B C19B 2.1(4)
C16B C17B C18B C19B 0.8(4)
C17B C16B O4B C21B 0.0(4)
C17B C18B C19B C20B -2.6(4)
C17B C18B C19B F1B 178.4(3)
C18B C19B C20B C15B 1.1(4)
C20B C15B C16B C17B -3.9(4)
C20B C15B C16B O4B 176.8(2)
C22B C23B C24B C25B 2.0(4)
C23B C22B C27B C26B -0.6(4)
C23B C22B O1B C1B 114.7(3)
C23B C24B C25B C26B -0.7(4)
C23B C24B C25B C28B 179.1(3)
C24B C25B C26B C27B -1.4(4)
C24B C25B C28B C29B 64.0(4)
C24B C25B C28B C33B -113.8(3)
C25B C26B C27B C22B 2.0(4)
C25B C28B C29B C30B -177.5(3)
C25B C28B C29B O5B 3.2(4)
C25B C28B C33B C32B 177.0(3)
C26B C25B C28B C29B -116.2(3)
C26B C25B C28B C33B 66.0(4)
C27B C22B C23B C24B -1.4(4)
C27B C22B O1B C1B -71.4(4)
C28B C25B C26B C27B 178.8(2)
C28B C29B C30B C31B -0.1(4)
C28B C29B O5B C34B -173.5(3)
C29B C28B C33B C32B -0.9(4)
C29B C30B C31B C32B 0.2(4)
C30B C29B O5B C34B 7.2(4)
C30B C31B C32B C33B -0.7(4)
C30B C31B C32B F2B 178.9(3)
C31B C32B C33B C28B 1.1(4)
C33B C28B C29B C30B 0.4(4)
C33B C28B C29B O5B -179.0(2)
F1B C19B C20B C15B -179.8(3)
F2B C32B C33B C28B -178.5(2)
N1B C4B C5B C6B -174.9(3)
N1B C4B C5B O2B 2.7(4)
N1B C8B C9B C10B -28.0(4)
N1B C8B C9B C14B 151.5(3)
O1B C1B C2B C3B -173.6(2)
O1B C1B C2B C15B 7.1(4)
O1B C1B C6B C5B 173.2(3)
O1B C22B C23B C24B 172.6(2)
O1B C22B C27B C26B -174.3(2)
O2B C5B C6B C1B -177.4(2)
O2B C7B C8B C9B -176.6(2)
O2B C7B C8B N1B 1.0(4)
O3B C7B C8B C9B 2.7(4)
O3B C7B C8B N1B -179.6(3)
O3B C7B O2B C5B -176.8(2)
O4B C16B C17B C18B -178.2(3)
O5B C29B C30B C31B 179.3(3)

loop_
_twin_individual_id
_twin_individual_mass_fraction_refined
1 0.61(17)
2 0.39(17)
